data_4320253
loop_
_publ_author_name
'Philip J. Bailey'
'Maurizio Lanfranchi'
'Luciano Marchi\`o'
'Simon Parsons'

_publ_contact_author '     Dr. Philip J. Bailey'
_publ_section_title
;
 Hydridotris(thioxotriazolyl)borate (Tt), an Ambidentate (N3/S3) Tripodal
 Ligand. X-ray Crystal Structures of Sodium, Bismuth(III), Tin(IV), and
 Manganese(I) Complexes
;
_journal_name_full 'Inorganic Chemistry'
_journal_page_first 5030
_journal_page_last 5035
_journal_paper_doi 10.1021/ic010398f
_journal_volume 40
_journal_year 2001
_chemical_formula_sum 'C12 H19 B Cl3 N9 S3 Sn'
_chemical_formula_weight 621.39
_chemical_name_systematic
;
 ?
;
_space_group_IT_number 14
_symmetry_cell_setting monoclinic
_symmetry_space_group_name_Hall '-P 2ybc'
_symmetry_space_group_name_H-M 'P 1 21/c 1'
_atom_sites_solution_hydrogens geom
_atom_sites_solution_primary direct
_atom_sites_solution_secondary difmap
_audit_creation_method SHELXL-97
_cell_angle_alpha 90.00
_cell_angle_beta 105.936(2)
_cell_angle_gamma 90.00
_cell_formula_units_Z 4
_cell_length_a 16.397(2)
_cell_length_b 11.1712(19)
_cell_length_c 12.9856(15)
_cell_measurement_reflns_used 10193
_cell_measurement_temperature 293(2)
_cell_measurement_theta_max 26.5
_cell_measurement_theta_min 2
_cell_volume 2287.2(5)
_computing_molecular_graphics 'ORTEP3 for Windows (L. J. Farrugia, 1997)'
_computing_structure_refinement 'SHELXL-97 (Sheldrick, 1997)'
_computing_structure_solution 'SIR97 (Giacovazzo, 1999)'
_diffrn_ambient_temperature 293(2)
_diffrn_measured_fraction_theta_full 0.993
_diffrn_measured_fraction_theta_max 0.993
_diffrn_measurement_device_type 'Bruker AXS Smart Apex'
_diffrn_measurement_method omega-scan
_diffrn_radiation_monochromator graphite
_diffrn_radiation_source 'fine-focus sealed tube'
_diffrn_radiation_type MoK\a
_diffrn_radiation_wavelength 0.71073
_diffrn_reflns_av_R_equivalents 0.0191
_diffrn_reflns_av_sigmaI/netI 0.0234
_diffrn_reflns_limit_h_max 20
_diffrn_reflns_limit_h_min -19
_diffrn_reflns_limit_k_max 13
_diffrn_reflns_limit_k_min -13
_diffrn_reflns_limit_l_max 9
_diffrn_reflns_limit_l_min -16
_diffrn_reflns_number 12650
_diffrn_reflns_theta_full 26.37
_diffrn_reflns_theta_max 26.37
_diffrn_reflns_theta_min 1.29
_exptl_absorpt_coefficient_mu 1.762
_exptl_absorpt_correction_T_max 0.862019
_exptl_absorpt_correction_T_min 0.715489
_exptl_absorpt_correction_type multi-scan
_exptl_absorpt_process_details SADABS
_exptl_crystal_colour Yellow
_exptl_crystal_density_diffrn 1.805
_exptl_crystal_density_method 'not measured'
_exptl_crystal_description Prism
_exptl_crystal_F_000 1232
_exptl_crystal_size_max 0.22
_exptl_crystal_size_mid 0.17
_exptl_crystal_size_min 0.15
_refine_diff_density_max 0.556
_refine_diff_density_min -0.390
_refine_diff_density_rms 0.068
_refine_ls_extinction_method none
_refine_ls_goodness_of_fit_ref 1.047
_refine_ls_hydrogen_treatment mixed
_refine_ls_matrix_type full
_refine_ls_number_parameters 271
_refine_ls_number_reflns 4648
_refine_ls_number_restraints 0
_refine_ls_restrained_S_all 1.047
_refine_ls_R_factor_all 0.0218
_refine_ls_R_factor_gt 0.0197
_refine_ls_shift/su_max 0.027
_refine_ls_shift/su_mean 0.001
_refine_ls_structure_factor_coef Fsqd
_refine_ls_weighting_details 'calc w=1/[\s^2^(Fo^2^)+(0.0316P)^2^+0.0502P] where P=(Fo^2^+2Fc^2^)/3'
_refine_ls_weighting_scheme calc
_refine_ls_wR_factor_gt 0.0547
_refine_ls_wR_factor_ref 0.0554
_reflns_number_gt 4212
_reflns_number_total 4648
_reflns_threshold_expression >2sigma(I)
_cod_data_source_file ic010398f_4.cif
_cod_data_source_block 4
_cod_depositor_comments
;
The following automatic conversions were performed:

'_symmetry_cell_setting' value 'Monoclinic' changed to 'monoclinic'
according to the built-in table from CIF Core dictionary named
'cif_core.dic' version 2.4.1 from 2010-06-29.

Automatic conversion script
Id: cif_fix_values 1646 2011-03-28 12:23:43Z adriana 
;
_cod_original_cell_volume 2287.3(6)
_cod_database_code 4320253

loop_
_symmetry_equiv_pos_as_xyz
'x, y, z'
'-x, y+1/2, -z+1/2'
'-x, -y, -z'
'x, -y-1/2, z-1/2'

loop_
_atom_site_label
_atom_site_type_symbol
_atom_site_fract_x
_atom_site_fract_y
_atom_site_fract_z
_atom_site_U_iso_or_equiv
_atom_site_adp_type
_atom_site_occupancy
_atom_site_symmetry_multiplicity
_atom_site_calc_flag
_atom_site_refinement_flags
_atom_site_disorder_assembly
_atom_site_disorder_group
Sn Sn 0.321517(8) 0.508274(11) 0.078321(10) 0.01983(6) Uani 1 1 d . . .
S1 S 0.36112(3) 0.62443(4) 0.25491(4) 0.02201(11) Uani 1 1 d . . .
S2 S 0.16310(3) 0.57699(4) 0.03205(4) 0.02153(11) Uani 1 1 d . . .
S3 S 0.28635(3) 0.31782(4) 0.16928(4) 0.02256(11) Uani 1 1 d . . .
Cl1 Cl 0.28365(3) 0.38700(4) -0.08218(4) 0.03012(12) Uani 1 1 d . . .
Cl2 Cl 0.46961(3) 0.45753(5) 0.12595(4) 0.02956(12) Uani 1 1 d . . .
Cl3 Cl 0.33618(3) 0.68729(4) -0.01832(4) 0.02917(12) Uani 1 1 d . . .
B B 0.17578(15) 0.50644(19) 0.29824(19) 0.0219(5) Uani 1 1 d . . .
H H 0.1439(15) 0.5060(16) 0.357(2) 0.026 Uiso 1 1 d . . .
N1 N 0.19782(10) 0.63699(13) 0.27468(13) 0.0212(3) Uani 1 1 d . . .
N2 N 0.13334(10) 0.71997(14) 0.26223(13) 0.0249(4) Uani 1 1 d . . .
N3 N 0.24398(10) 0.80278(14) 0.22622(13) 0.0230(4) Uani 1 1 d . . .
C1 C 0.26505(12) 0.68773(17) 0.25285(15) 0.0213(4) Uani 1 1 d . . .
C2 C 0.16351(12) 0.81892(18) 0.23342(16) 0.0255(4) Uani 1 1 d . . .
C3 C 0.29941(14) 0.89387(18) 0.20002(18) 0.0315(5) Uani 1 1 d . . .
H3A H 0.3550 0.8608 0.2089 0.047 Uiso 1 1 calc R . .
H3B H 0.3031 0.9614 0.2469 0.047 Uiso 1 1 calc R . .
H3C H 0.2765 0.9191 0.1271 0.047 Uiso 1 1 calc R . .
C4 C 0.11661(14) 0.93372(19) 0.21039(19) 0.0343(5) Uani 1 1 d . . .
H4A H 0.0601 0.9230 0.2169 0.051 Uiso 1 1 calc R . .
H4B H 0.1140 0.9591 0.1389 0.051 Uiso 1 1 calc R . .
H4C H 0.1454 0.9934 0.2605 0.051 Uiso 1 1 calc R . .
N12 N 0.12304(10) 0.44669(14) 0.19287(13) 0.0212(3) Uani 1 1 d . . .
N22 N 0.07967(10) 0.34314(14) 0.20461(14) 0.0250(4) Uani 1 1 d . . .
N32 N 0.07303(10) 0.37209(14) 0.03414(13) 0.0229(4) Uani 1 1 d . . .
C12 C 0.11955(12) 0.46387(17) 0.08997(16) 0.0212(4) Uani 1 1 d . . .
C22 C 0.05078(12) 0.30007(17) 0.10744(17) 0.0245(4) Uani 1 1 d . . .
C32 C 0.05724(13) 0.3477(2) -0.08014(16) 0.0319(5) Uani 1 1 d . . .
H32A H 0.0624 0.4205 -0.1170 0.048 Uiso 1 1 calc R . .
H32B H 0.0010 0.3160 -0.1078 0.048 Uiso 1 1 calc R . .
H32C H 0.0979 0.2904 -0.0907 0.048 Uiso 1 1 calc R . .
C42 C -0.00012(13) 0.18960(18) 0.07854(19) 0.0329(5) Uani 1 1 d . . .
H42A H -0.0068 0.1523 0.1423 0.049 Uiso 1 1 calc R . .
H42B H 0.0283 0.1355 0.0424 0.049 Uiso 1 1 calc R . .
H42C H -0.0549 0.2093 0.0321 0.049 Uiso 1 1 calc R . .
N13 N 0.25868(10) 0.43440(14) 0.34472(13) 0.0217(3) Uani 1 1 d . . .
N23 N 0.29916(10) 0.45359(15) 0.45215(13) 0.0252(4) Uani 1 1 d . . .
N33 N 0.37918(10) 0.34373(14) 0.37810(13) 0.0238(4) Uani 1 1 d . . .
C13 C 0.30712(12) 0.36765(16) 0.30002(15) 0.0215(4) Uani 1 1 d . . .
C23 C 0.37136(12) 0.39748(17) 0.46916(16) 0.0258(4) Uani 1 1 d . . .
C33 C 0.45030(12) 0.26993(19) 0.36813(18) 0.0324(5) Uani 1 1 d . . .
H33A H 0.4458 0.1916 0.3965 0.049 Uiso 1 1 calc R . .
H33B H 0.5027 0.3063 0.4074 0.049 Uiso 1 1 calc R . .
H33C H 0.4491 0.2635 0.2940 0.049 Uiso 1 1 calc R . .
C43 C 0.43675(14) 0.3893(2) 0.57400(17) 0.0355(5) Uani 1 1 d . . .
H43A H 0.4195 0.4366 0.6261 0.053 Uiso 1 1 calc R . .
H43B H 0.4899 0.4186 0.5666 0.053 Uiso 1 1 calc R . .
H43C H 0.4431 0.3073 0.5970 0.053 Uiso 1 1 calc R . .

loop_
_atom_site_aniso_label
_atom_site_aniso_U_11
_atom_site_aniso_U_22
_atom_site_aniso_U_33
_atom_site_aniso_U_23
_atom_site_aniso_U_13
_atom_site_aniso_U_12
Sn 0.01783(9) 0.02219(8) 0.01912(8) 0.00089(5) 0.00449(6) 0.00119(5)
S1 0.0174(2) 0.0252(2) 0.0216(2) -0.00098(19) 0.00208(19) 0.00034(19)
S2 0.0188(2) 0.0231(2) 0.0209(2) 0.00227(19) 0.00236(19) 0.00110(19)
S3 0.0231(2) 0.0211(2) 0.0237(3) 0.00097(19) 0.0066(2) 0.00211(19)
Cl1 0.0340(3) 0.0306(3) 0.0251(3) -0.0055(2) 0.0068(2) 0.0035(2)
Cl2 0.0197(2) 0.0345(3) 0.0352(3) 0.0030(2) 0.0090(2) 0.0031(2)
Cl3 0.0312(3) 0.0298(3) 0.0242(3) 0.0061(2) 0.0037(2) -0.0047(2)
B 0.0191(11) 0.0259(12) 0.0210(12) 0.0008(9) 0.0059(9) 0.0019(9)
N1 0.0176(8) 0.0238(8) 0.0202(8) -0.0015(7) 0.0017(7) 0.0036(7)
N2 0.0214(9) 0.0262(9) 0.0242(9) -0.0038(7) 0.0013(7) 0.0064(7)
N3 0.0233(9) 0.0217(8) 0.0213(8) -0.0018(7) 0.0018(7) -0.0004(7)
C1 0.0224(10) 0.0238(10) 0.0151(9) -0.0021(8) 0.0009(8) 0.0014(8)
C2 0.0254(10) 0.0266(10) 0.0211(10) -0.0042(8) 0.0008(8) 0.0036(8)
C3 0.0366(12) 0.0246(10) 0.0341(12) 0.0018(9) 0.0109(10) -0.0016(9)
C4 0.0334(12) 0.0282(11) 0.0375(13) -0.0026(10) 0.0035(10) 0.0083(10)
N12 0.0164(8) 0.0220(8) 0.0245(9) 0.0018(7) 0.0042(7) 0.0006(7)
N22 0.0185(8) 0.0247(8) 0.0312(10) 0.0034(7) 0.0059(7) -0.0007(7)
N32 0.0176(8) 0.0245(8) 0.0240(9) -0.0014(7) 0.0011(7) 0.0005(7)
C12 0.0143(9) 0.0241(9) 0.0239(10) -0.0003(8) 0.0030(8) 0.0026(8)
C22 0.0166(9) 0.0239(10) 0.0314(11) 0.0013(8) 0.0039(8) 0.0021(8)
C32 0.0292(11) 0.0383(12) 0.0258(11) -0.0044(9) 0.0034(9) -0.0046(10)
C42 0.0279(11) 0.0262(11) 0.0422(13) -0.0003(10) 0.0057(10) -0.0027(9)
N13 0.0206(8) 0.0226(8) 0.0205(8) 0.0006(7) 0.0032(7) 0.0003(7)
N23 0.0255(9) 0.0277(9) 0.0189(9) 0.0018(7) 0.0002(7) -0.0006(7)
N33 0.0190(8) 0.0246(8) 0.0265(9) 0.0071(7) 0.0040(7) 0.0029(7)
C13 0.0199(10) 0.0205(9) 0.0245(10) 0.0041(8) 0.0068(8) -0.0005(8)
C23 0.0258(11) 0.0240(10) 0.0254(11) 0.0051(8) 0.0032(9) -0.0020(8)
C33 0.0221(10) 0.0357(12) 0.0386(13) 0.0073(10) 0.0073(9) 0.0089(9)
C43 0.0297(12) 0.0410(13) 0.0293(12) 0.0073(10) -0.0031(9) -0.0008(10)

loop_
_atom_type_symbol
_atom_type_description
_atom_type_scat_dispersion_real
_atom_type_scat_dispersion_imag
_atom_type_scat_source
C C 0.0033 0.0016 'International Tables Vol C Tables 4.2.6.8 and 6.1.1.4'
H H 0.0000 0.0000 'International Tables Vol C Tables 4.2.6.8 and 6.1.1.4'
B B 0.0013 0.0007 'International Tables Vol C Tables 4.2.6.8 and 6.1.1.4'
N N 0.0061 0.0033 'International Tables Vol C Tables 4.2.6.8 and 6.1.1.4'
S S 0.1246 0.1234 'International Tables Vol C Tables 4.2.6.8 and 6.1.1.4'
Cl Cl 0.1484 0.1585 'International Tables Vol C Tables 4.2.6.8 and 6.1.1.4'
Sn Sn -0.6537 1.4246 'International Tables Vol C Tables 4.2.6.8 and 6.1.1.4'

loop_
_geom_angle_atom_site_label_1
_geom_angle_atom_site_label_2
_geom_angle_atom_site_label_3
_geom_angle
_geom_angle_site_symmetry_1
_geom_angle_site_symmetry_3
_geom_angle_publ_flag
Cl2 Sn Cl3 95.256(19) . . ?
Cl2 Sn Cl1 95.267(19) . . ?
Cl3 Sn Cl1 93.14(2) . . ?
Cl2 Sn S1 84.210(17) . . ?
Cl3 Sn S1 90.50(2) . . ?
Cl1 Sn S1 176.348(17) . . ?
Cl2 Sn S3 91.418(18) . . ?
Cl3 Sn S3 172.964(17) . . ?
Cl1 Sn S3 84.01(2) . . ?
S1 Sn S3 92.387(19) . . ?
Cl2 Sn S2 176.323(17) . . ?
Cl3 Sn S2 82.619(17) . . ?
Cl1 Sn S2 87.859(17) . . ?
S1 Sn S2 92.792(16) . . ?
S3 Sn S2 90.832(17) . . ?
C1 S1 Sn 100.87(6) . . ?
C12 S2 Sn 100.90(6) . . ?
C13 S3 Sn 100.13(6) . . ?
N13 B N1 109.71(16) . . ?
N13 B N12 109.62(16) . . ?
N1 B N12 109.46(16) . . ?
N13 B H 105.9(12) . . ?
N1 B H 110.0(10) . . ?
N12 B H 112.1(12) . . ?
C1 N1 N2 109.85(15) . . ?
C1 N1 B 133.61(16) . . ?
N2 N1 B 116.18(15) . . ?
C2 N2 N1 105.27(15) . . ?
C1 N3 C2 107.05(16) . . ?
C1 N3 C3 126.07(17) . . ?
C2 N3 C3 126.81(16) . . ?
N1 C1 N3 106.84(16) . . ?
N1 C1 S1 128.84(15) . . ?
N3 C1 S1 124.32(15) . . ?
N2 C2 N3 110.98(17) . . ?
N2 C2 C4 124.97(19) . . ?
N3 C2 C4 124.05(19) . . ?
N3 C3 H3A 109.5 . . ?
N3 C3 H3B 109.5 . . ?
H3A C3 H3B 109.5 . . ?
N3 C3 H3C 109.5 . . ?
H3A C3 H3C 109.5 . . ?
H3B C3 H3C 109.5 . . ?
C2 C4 H4A 109.5 . . ?
C2 C4 H4B 109.5 . . ?
H4A C4 H4B 109.5 . . ?
C2 C4 H4C 109.5 . . ?
H4A C4 H4C 109.5 . . ?
H4B C4 H4C 109.5 . . ?
C12 N12 N22 110.31(16) . . ?
C12 N12 B 132.83(17) . . ?
N22 N12 B 116.05(15) . . ?
C22 N22 N12 105.11(16) . . ?
C12 N32 C22 106.82(16) . . ?
C12 N32 C32 126.77(17) . . ?
C22 N32 C32 126.12(17) . . ?
N12 C12 N32 106.76(17) . . ?
N12 C12 S2 129.29(15) . . ?
N32 C12 S2 123.96(15) . . ?
N22 C22 N32 110.99(17) . . ?
N22 C22 C42 125.43(19) . . ?
N32 C22 C42 123.57(19) . . ?
N32 C32 H32A 109.5 . . ?
N32 C32 H32B 109.5 . . ?
H32A C32 H32B 109.5 . . ?
N32 C32 H32C 109.5 . . ?
H32A C32 H32C 109.5 . . ?
H32B C32 H32C 109.5 . . ?
C22 C42 H42A 109.5 . . ?
C22 C42 H42B 109.5 . . ?
H42A C42 H42B 109.5 . . ?
C22 C42 H42C 109.5 . . ?
H42A C42 H42C 109.5 . . ?
H42B C42 H42C 109.5 . . ?
C13 N13 N23 110.28(15) . . ?
C13 N13 B 133.13(17) . . ?
N23 N13 B 115.92(16) . . ?
C23 N23 N13 104.93(16) . . ?
C13 N33 C23 106.96(16) . . ?
C13 N33 C33 126.68(17) . . ?
C23 N33 C33 126.31(17) . . ?
N13 C13 N33 106.61(17) . . ?
N13 C13 S3 128.85(15) . . ?
N33 C13 S3 124.54(15) . . ?
N23 C23 N33 111.23(17) . . ?
N23 C23 C43 125.3(2) . . ?
N33 C23 C43 123.45(18) . . ?
N33 C33 H33A 109.5 . . ?
N33 C33 H33B 109.5 . . ?
H33A C33 H33B 109.5 . . ?
N33 C33 H33C 109.5 . . ?
H33A C33 H33C 109.5 . . ?
H33B C33 H33C 109.5 . . ?
C23 C43 H43A 109.5 . . ?
C23 C43 H43B 109.5 . . ?
H43A C43 H43B 109.5 . . ?
C23 C43 H43C 109.5 . . ?
H43A C43 H43C 109.5 . . ?
H43B C43 H43C 109.5 . . ?

loop_
_geom_bond_atom_site_label_1
_geom_bond_atom_site_label_2
_geom_bond_distance
_geom_bond_site_symmetry_2
_geom_bond_publ_flag
Sn Cl2 2.4032(6) . ?
Sn Cl3 2.4079(6) . ?
Sn Cl1 2.4195(5) . ?
Sn S1 2.5585(5) . ?
Sn S3 2.5745(6) . ?
Sn S2 2.6154(6) . ?
S1 C1 1.7202(19) . ?
S2 C12 1.723(2) . ?
S3 C13 1.729(2) . ?
B N13 1.552(3) . ?
B N1 1.553(3) . ?
B N12 1.554(3) . ?
B H 1.04(2) . ?
N1 C1 1.337(2) . ?
N1 N2 1.382(2) . ?
N2 C2 1.307(3) . ?
N3 C1 1.351(2) . ?
N3 C2 1.360(2) . ?
N3 C3 1.465(2) . ?
C2 C4 1.483(3) . ?
C3 H3A 0.9600 . ?
C3 H3B 0.9600 . ?
C3 H3C 0.9600 . ?
C4 H4A 0.9600 . ?
C4 H4B 0.9600 . ?
C4 H4C 0.9600 . ?
N12 C12 1.335(3) . ?
N12 N22 1.388(2) . ?
N22 C22 1.312(3) . ?
N32 C12 1.362(2) . ?
N32 C22 1.370(3) . ?
N32 C32 1.460(2) . ?
C22 C42 1.479(3) . ?
C32 H32A 0.9600 . ?
C32 H32B 0.9600 . ?
C32 H32C 0.9600 . ?
C42 H42A 0.9600 . ?
C42 H42B 0.9600 . ?
C42 H42C 0.9600 . ?
N13 C13 1.333(2) . ?
N13 N23 1.387(2) . ?
N23 C23 1.304(3) . ?
N33 C13 1.356(2) . ?
N33 C23 1.363(3) . ?
N33 C33 1.463(2) . ?
C23 C43 1.487(3) . ?
C33 H33A 0.9600 . ?
C33 H33B 0.9600 . ?
C33 H33C 0.9600 . ?
C43 H43A 0.9600 . ?
C43 H43B 0.9600 . ?
C43 H43C 0.9600 . ?
